data_7134450
loop_
_publ_author_name
'Yang, Peiyuan'
'Chen, Yizhou'
'Kuroda, Takuma'
'Morishita, Haruto'
'Fukumoto, Hiroki'
'Morita, Masato'
'Masada, Koichiro'
'Sasamori, Takahiro'
'Kubo, Kazuya'
'Marumoto, Kazuhiro'
'Inoue, Ryo'
'Kato, Shin-ichiro'
'Agou, Tomohiro'

_publ_section_title
;
 Dicationic dibenzo[1,4]azaborine with an open-shell electronic structure
;
_journal_issue 43
_journal_name_full 'Chemical Communications'
_journal_page_first 7847
_journal_page_last 7850
_journal_paper_doi 10.1039/D5CC01762A
_journal_volume 61
_journal_year 2025
_chemical_formula_moiety '2(F6 Sb), C73 H86 B N3, C4 H10 O'
_chemical_formula_sum 'C77 H96 B F12 N3 O Sb2'
_chemical_formula_weight 1561.87
_space_group_crystal_system triclinic
_space_group_IT_number 2
_space_group_name_Hall '-P 1'
_space_group_name_H-M_alt 'P -1'
_atom_sites_solution_hydrogens geom
_audit_creation_date 2024-04-22
_audit_creation_method
;
Olex2 1.5
(compiled 2024.02.16 svn.r378c4104 for OlexSys, GUI svn.r6928)
;
_audit_update_record
;
2024-09-27 deposited with the CCDC.	2025-04-23 downloaded from the CCDC.
;
_cell_angle_alpha 63.221(4)
_cell_angle_beta 81.517(3)
_cell_angle_gamma 89.492(3)
_cell_formula_units_Z 2
_cell_length_a 15.2096(4)
_cell_length_b 16.6088(6)
_cell_length_c 17.4936(7)
_cell_measurement_reflns_used 16481
_cell_measurement_temperature 173.15
_cell_measurement_theta_max 26.799
_cell_measurement_theta_min 2.958
_cell_volume 3893.7(3)
_computing_cell_refinement 'CrysAlisPro 1.171.41.117a (Rigaku OD, 2021)'
_computing_data_collection 'CrysAlisPro 1.171.41.117a (Rigaku OD, 2021)'
_computing_data_reduction 'CrysAlisPro 1.171.41.117a (Rigaku OD, 2021)'
_computing_molecular_graphics 'Olex2 1.5 (Dolomanov et al., 2009)'
_computing_publication_material 'Olex2 1.5 (Dolomanov et al., 2009)'
_computing_structure_refinement 'SHELXL 2018/3 (Sheldrick, 2015)'
_computing_structure_solution 'SHELXT 2014/5 (Sheldrick, 2015)'
_diffrn_ambient_temperature 173.15
_diffrn_measured_fraction_theta_full 0.998
_diffrn_measured_fraction_theta_max 0.893
_diffrn_measurement_device_type 'Pilatus P200'
_diffrn_measurement_method \w
_diffrn_radiation_type MoK\a
_diffrn_radiation_wavelength 0.71073
_diffrn_reflns_av_R_equivalents 0.0477
_diffrn_reflns_av_unetI/netI 0.0738
_diffrn_reflns_Laue_measured_fraction_full 0.998
_diffrn_reflns_Laue_measured_fraction_max 0.893
_diffrn_reflns_limit_h_max 20
_diffrn_reflns_limit_h_min -21
_diffrn_reflns_limit_k_max 23
_diffrn_reflns_limit_k_min -23
_diffrn_reflns_limit_l_max 23
_diffrn_reflns_limit_l_min -24
_diffrn_reflns_number 61213
_diffrn_reflns_point_group_measured_fraction_full 0.998
_diffrn_reflns_point_group_measured_fraction_max 0.893
_diffrn_reflns_theta_full 27.500
_diffrn_reflns_theta_max 29.884
_diffrn_reflns_theta_min 2.788
_diffrn_source 'Rigaku VariMax Dual Source'
_exptl_absorpt_coefficient_mu 0.765
_exptl_absorpt_correction_T_max 1.0000
_exptl_absorpt_correction_T_min 0.46949
_exptl_absorpt_correction_type multi-scan
_exptl_absorpt_process_details
;
CrysAlisPro 1.171.41.117a (Rigaku Oxford Diffraction, 2021)
Empirical absorption correction using spherical harmonics,
implemented in SCALE3 ABSPACK scaling algorithm.
;
_exptl_crystal_colour 'metallic dark violet'
_exptl_crystal_colour_lustre metallic
_exptl_crystal_colour_modifier dark
_exptl_crystal_colour_primary violet
_exptl_crystal_density_diffrn 1.332
_exptl_crystal_description plate
_exptl_crystal_F_000 1604
_exptl_crystal_recrystallization_method 'Re-crystallisation from solvent: CH2Cl2, Et2O'
_exptl_crystal_size_max 0.113
_exptl_crystal_size_mid 0.095
_exptl_crystal_size_min 0.055
_refine_diff_density_max 0.903
_refine_diff_density_min -0.684
_refine_diff_density_rms 0.085
_refine_ls_extinction_method none
_refine_ls_goodness_of_fit_ref 1.016
_refine_ls_hydrogen_treatment constr
_refine_ls_matrix_type full
_refine_ls_number_parameters 1013
_refine_ls_number_reflns 20095
_refine_ls_number_restraints 924
_refine_ls_restrained_S_all 1.035
_refine_ls_R_factor_all 0.1075
_refine_ls_R_factor_gt 0.0591
_refine_ls_shift/su_max 0.002
_refine_ls_shift/su_mean 0.000
_refine_ls_structure_factor_coef Fsqd
_refine_ls_weighting_details 'w=1/[\s^2^(Fo^2^)+(0.0627P)^2^+3.5360P] where P=(Fo^2^+2Fc^2^)/3'
_refine_ls_weighting_scheme calc
_refine_ls_wR_factor_gt 0.1270
_refine_ls_wR_factor_ref 0.1437
_reflns_Friedel_coverage 0.000
_reflns_number_gt 12911
_reflns_number_total 20095
_reflns_threshold_expression 'I > 2\s(I)'
_cod_data_source_file d5cc01762a3.cif
_cod_data_source_block dbabsbf6ts
_cod_depositor_comments 'Adding full bibliography for 7134450.cif.'
_cod_database_code 7134450
_shelx_shelxl_version_number 2018/3
_shelx_space_group_comment
;
The symmetry employed for this shelxl refinement is uniquely defined
by the following loop, which should always be used as a source of
symmetry information in preference to the above space-group names.
They are only intended as comments.
;
_oxdiff_exptl_absorpt_empirical_full_min 0.462
_oxdiff_exptl_absorpt_empirical_full_max 1.469
_oxdiff_exptl_absorpt_empirical_details
;
Empirical correction (ABSPACK) includes:
- Absorption correction using spherical harmonics
- Frame scaling
;
_olex2_refinement_description
;
1. Fixed Uiso
 At 1.2 times of:
  All C(H) groups, All C(H,H) groups
 At 1.5 times of:
  All C(H,H,H) groups
2. Uiso/Uaniso restraints and constraints
Sb8 \\sim Sb9 \\sim F9 \\sim F10 \\sim F11 \\sim F12 \\sim F13 \\sim F14 \\sim
F15 \\sim F16 \\sim F17 \\sim F18 \\sim F19 \\sim F20: within 3A with sigma of
0.01 and sigma for terminal atoms of 0.01 within 3A
Sb1 \\sim Sb12 \\sim F2 \\sim F3 \\sim F4 \\sim F5 \\sim F27 \\sim F28 \\sim
F21 \\sim F22 \\sim F23 \\sim F24 \\sim F25 \\sim F26: within 3A with sigma of
0.01 and sigma for terminal atoms of 0.01 within 3A
3. Others
 Sof(F12)=Sof(Sb9)=Sof(F16)=Sof(F15)=Sof(F17)=Sof(F19)=Sof(F20)=1-FVAR(1)
 Sof(Sb8)=Sof(F14)=Sof(F11)=Sof(F9)=Sof(F13)=Sof(F10)=Sof(F18)=FVAR(1)
 Sof(Sb12)=Sof(F23)=Sof(F24)=Sof(F21)=Sof(F25)=Sof(F26)=Sof(F22)=1-FVAR(2)
 Sof(Sb1)=Sof(F2)=Sof(F27)=Sof(F4)=Sof(F5)=Sof(F3)=Sof(F28)=FVAR(2)
4.a Ternary CH refined with riding coordinates:
 C43(H43), C40(H40), C46(H46)
4.b Secondary CH2 refined with riding coordinates:
 C92(H92A,H92B), C94(H94A,H94B)
4.c Aromatic/amide H refined with riding coordinates:
 C31(H31), C30(H30), C24(H24), C86(H86), C51(H51), C33(H33), C76(H76),
 C38(H38), C25(H25), C72(H72), C75(H75), C27(H27), C61(H61), C73(H73), C52(H52),
  C65(H65), C62(H62), C82(H82), C85(H85), C55(H55), C15(H15), C19(H19),
 C36(H36), C54(H54), C83(H83), C64(H64), C18(H18), C16(H16), C17(H17)
4.d Idealised Me refined as rotating group:
 C44(H44A,H44B,H44C), C45(H45A,H45B,H45C), C42(H42A,H42B,H42C), C41(H41A,H41B,
 H41C), C88(H88A,H88B,H88C), C47(H47A,H47B,H47C), C58(H58A,H58B,H58C), C48(H48A,
 H48B,H48C), C68(H68A,H68B,H68C), C79(H79A,H79B,H79C), C89(H89A,H89B,H89C),
 C69(H69A,H69B,H69C), C67(H67A,H67B,H67C), C78(H78A,H78B,H78C), C57(H57A,H57B,
 H57C), C59(H59A,H59B,H59C), C80(H80A,H80B,H80C), C90(H90A,H90B,H90C), C95(H95A,
 H95B,H95C), C93(H93A,H93B,H93C)
;
_olex2_submission_special_instructions 'No special instructions were received'

loop_
_space_group_symop_operation_xyz
'x, y, z'
'-x, -y, -z'

loop_
_atom_site_label
_atom_site_type_symbol
_atom_site_fract_x
_atom_site_fract_y
_atom_site_fract_z
_atom_site_U_iso_or_equiv
_atom_site_adp_type
_atom_site_occupancy
_atom_site_site_symmetry_order
_atom_site_calc_flag
_atom_site_refinement_flags_posn
_atom_site_refinement_flags_adp
_atom_site_refinement_flags_occupancy
_atom_site_disorder_assembly
_atom_site_disorder_group
Sb1 Sb 0.67756(14) 0.55964(13) -0.04672(12) 0.0234(5) Uani 0.546(16) 1 d . U P A 1
Sb8 Sb 0.70392(10) 0.30267(9) 0.49212(9) 0.0417(2) Uani 0.706(4) 1 d . U P B 1
F2 F 0.5813(11) 0.6253(10) -0.0929(6) 0.0391(17) Uani 0.546(16) 1 d . U P A 1
F27 F 0.5998(6) 0.4824(8) 0.0525(8) 0.0444(15) Uani 0.546(16) 1 d . U P A 1
F4 F 0.7547(8) 0.6372(6) -0.1489(8) 0.0429(16) Uani 0.546(16) 1 d . U P A 1
F5 F 0.6504(6) 0.4903(6) -0.1028(5) 0.0409(13) Uani 0.546(16) 1 d . U P A 1
F3 F 0.7033(5) 0.6218(6) 0.0151(5) 0.0451(13) Uani 0.546(16) 1 d . U P A 1
F28 F 0.7731(5) 0.4860(6) -0.0090(5) 0.0467(15) Uani 0.546(16) 1 d . U P A 1
N20 N 0.57662(17) 0.43311(18) 0.24162(17) 0.0241(6) Uani 1 1 d . . . . .
F12 F 0.6953(10) 0.1790(16) 0.5428(15) 0.067(2) Uani 0.294(4) 1 d . U P B 2
F14 F 0.6262(4) 0.3186(5) 0.4156(5) 0.0620(13) Uani 0.706(4) 1 d . U P B 1
N49 N 0.31009(18) 0.17285(19) 0.31311(18) 0.0294(6) Uani 1 1 d . . . . .
N70 N 0.94058(18) 0.39833(19) 0.18649(19) 0.0303(6) Uani 1 1 d . . . . .
C28 C 0.5342(2) 0.2890(2) 0.2487(2) 0.0231(7) Uani 1 1 d . . . . .
C34 C 0.6626(2) 0.1836(2) 0.2222(2) 0.0234(7) Uani 1 1 d . . . . .
C22 C 0.6987(2) 0.3486(2) 0.21546(19) 0.0225(6) Uani 1 1 d . . . . .
C60 C 0.3136(2) 0.1167(2) 0.2707(2) 0.0297(7) Uani 1 1 d . . . . .
C43 C 0.6836(2) 0.1163(2) 0.3803(2) 0.0323(8) Uani 1 1 d . . . . .
H43 H 0.671444 0.179761 0.368491 0.039 Uiso 1 1 calc R U . . .
C29 C 0.5119(2) 0.3698(2) 0.2544(2) 0.0233(7) Uani 1 1 d . . . . .
C31 C 0.3564(2) 0.3209(2) 0.2937(2) 0.0304(8) Uani 1 1 d . . . . .
H31 H 0.296384 0.331456 0.308704 0.037 Uiso 1 1 calc R U . . .
C00L C 0.5482(2) 0.5130(2) 0.2518(2) 0.0254(7) Uani 1 1 d . . . . .
C71 C 0.9960(2) 0.4322(2) 0.2251(2) 0.0308(7) Uani 1 1 d . . . . .
C81 C 0.9772(2) 0.3545(2) 0.1368(2) 0.0311(8) Uani 1 1 d . . . . .
C39 C 0.6844(2) 0.1101(2) 0.2960(2) 0.0283(7) Uani 1 1 d . . . . .
C50 C 0.2356(2) 0.1627(2) 0.3774(2) 0.0306(7) Uani 1 1 d . . . . .
C30 C 0.4216(2) 0.3844(2) 0.2751(2) 0.0283(7) Uani 1 1 d . . . . .
H30 H 0.406723 0.439725 0.276019 0.034 Uiso 1 1 calc R U . . .
C32 C 0.3760(2) 0.2387(2) 0.2911(2) 0.0277(7) Uani 1 1 d . . . . .
C23 C 0.6665(2) 0.4253(2) 0.2239(2) 0.0245(7) Uani 1 1 d . . . . .
C24 C 0.7274(2) 0.4933(2) 0.2165(2) 0.0319(8) Uani 1 1 d . . . . .
H24 H 0.705823 0.545708 0.219794 0.038 Uiso 1 1 calc R U . . .
C86 C 0.9460(2) 0.3721(3) 0.0610(2) 0.0377(9) Uani 1 1 d . . . . .
H86 H 0.902197 0.414779 0.041675 0.045 Uiso 1 1 calc R U . . .
C35 C 0.6663(2) 0.1756(2) 0.1453(2) 0.0307(7) Uani 1 1 d . . . . .
C51 C 0.2485(2) 0.1706(2) 0.4502(2) 0.0346(8) Uani 1 1 d . . . . .
H51 H 0.307104 0.181278 0.457735 0.042 Uiso 1 1 calc R U . . .
F11 F 0.7917(3) 0.2862(3) 0.4141(3) 0.0643(10) Uani 0.706(4) 1 d . U P B 1
C33 C 0.4660(2) 0.2260(2) 0.2661(2) 0.0273(7) Uani 1 1 d . . . . .
H33 H 0.479732 0.172471 0.261125 0.033 Uiso 1 1 calc R U . . .
C76 C 1.0797(2) 0.4741(2) 0.1808(2) 0.0345(8) Uani 1 1 d . . . . .
H76 H 1.101168 0.477899 0.125399 0.041 Uiso 1 1 calc R U . . .
C38 C 0.7062(2) 0.0304(2) 0.2922(2) 0.0339(8) Uani 1 1 d . . . . .
H38 H 0.720192 -0.019228 0.342712 0.041 Uiso 1 1 calc R U . . .
C25 C 0.8162(2) 0.4842(2) 0.2047(2) 0.0323(8) Uani 1 1 d . . . . .
H25 H 0.856275 0.529216 0.202080 0.039 Uiso 1 1 calc R U . . .
C72 C 0.9665(2) 0.4249(3) 0.3072(2) 0.0386(9) Uani 1 1 d . . . . .
H72 H 0.910407 0.394492 0.338555 0.046 Uiso 1 1 calc R U . . .
C75 C 1.1310(2) 0.5099(3) 0.2179(3) 0.0378(9) Uani 1 1 d . . . . .
H75 H 1.188208 0.537739 0.187501 0.045 Uiso 1 1 calc R U . . .
C74 C 1.1015(2) 0.5066(3) 0.2990(2) 0.0349(8) Uani 1 1 d . . . . .
C27 C 0.7893(2) 0.3424(2) 0.2010(2) 0.0269(7) Uani 1 1 d . . . . .
H27 H 0.811668 0.292148 0.194004 0.032 Uiso 1 1 calc R U . . .
C61 C 0.2924(2) 0.0241(2) 0.3185(2) 0.0336(8) Uani 1 1 d . . . . .
H61 H 0.275681 -0.002490 0.379693 0.040 Uiso 1 1 calc R U . . .
C44 C 0.6097(3) 0.0545(3) 0.4509(3) 0.0468(10) Uani 1 1 d . . . . .
H44A H 0.552341 0.068493 0.430050 0.070 Uiso 1 1 calc R U . . .
H44B H 0.608125 0.063750 0.502554 0.070 Uiso 1 1 calc R U . . .
H44C H 0.620834 -0.008603 0.465533 0.070 Uiso 1 1 calc R U . . .
C63 C 0.3196(3) 0.0082(3) 0.1861(2) 0.0375(8) Uani 1 1 d . . . . .
C26 C 0.8499(2) 0.4088(2) 0.1964(2) 0.0293(7) Uani 1 1 d . . . . .
C73 C 1.0188(2) 0.4618(3) 0.3429(3) 0.0415(9) Uani 1 1 d . . . . .
H73 H 0.997864 0.456622 0.398948 0.050 Uiso 1 1 calc R U . . .
C52 C 0.1772(2) 0.1632(3) 0.5121(2) 0.0394(9) Uani 1 1 d . . . . .
H52 H 0.187238 0.170014 0.561265 0.047 Uiso 1 1 calc R U . . .
C37 C 0.7081(3) 0.0207(2) 0.2180(2) 0.0367(8) Uani 1 1 d . . . . .
C65 C 0.3370(3) 0.1546(3) 0.1816(2) 0.0378(8) Uani 1 1 d . . . . .
H65 H 0.351116 0.217814 0.148726 0.045 Uiso 1 1 calc R U . . .
C62 C 0.2960(3) -0.0284(3) 0.2758(2) 0.0400(9) Uani 1 1 d . . . . .
H62 H 0.281961 -0.091600 0.308654 0.048 Uiso 1 1 calc R U . . .
C82 C 1.0447(2) 0.2959(3) 0.1628(3) 0.0424(9) Uani 1 1 d . . . . .
H82 H 1.069059 0.286132 0.213058 0.051 Uiso 1 1 calc R U . . .
C85 C 0.9785(3) 0.3276(3) 0.0131(3) 0.0437(10) Uani 1 1 d . . . . .
H85 H 0.956647 0.340245 -0.039021 0.052 Uiso 1 1 calc R U . . .
C40 C 0.6478(3) 0.2550(3) 0.0631(2) 0.0425(10) Uani 1 1 d . . . . .
H40 H 0.637786 0.307405 0.076066 0.051 Uiso 1 1 calc R U . . .
C55 C 0.1499(2) 0.1441(3) 0.3681(3) 0.0369(8) Uani 1 1 d . . . . .
H55 H 0.140255 0.136974 0.318988 0.044 Uiso 1 1 calc R U . . .
C45 C 0.7742(3) 0.0974(3) 0.4102(3) 0.0445(10) Uani 1 1 d . . . . .
H45A H 0.785770 0.033905 0.427249 0.067 Uiso 1 1 calc R U . . .
H45B H 0.774330 0.109740 0.459978 0.067 Uiso 1 1 calc R U . . .
H45C H 0.820730 0.136373 0.362731 0.067 Uiso 1 1 calc R U . . .
C15 C 0.5338(2) 0.5075(3) 0.3334(2) 0.0379(9) Uani 1 1 d . . . . .
H15 H 0.542719 0.453203 0.382420 0.045 Uiso 1 1 calc R U . . .
C19 C 0.5363(3) 0.5904(2) 0.1797(2) 0.0410(9) Uani 1 1 d . . . . .
H19 H 0.545473 0.592728 0.123802 0.049 Uiso 1 1 calc R U . . .
C53 C 0.0901(2) 0.1457(3) 0.5036(3) 0.0388(9) Uani 1 1 d . . . . .
C36 C 0.6884(3) 0.0942(2) 0.1451(2) 0.0380(9) Uani 1 1 d . . . . .
H36 H 0.689927 0.088899 0.092998 0.046 Uiso 1 1 calc R U . . .
C66 C 0.3223(3) -0.0538(3) 0.1422(3) 0.0565(12) Uani 1 1 d . . . . .
C54 C 0.0792(2) 0.1361(3) 0.4306(3) 0.0439(10) Uani 1 1 d . . . . .
H54 H 0.020938 0.123622 0.423546 0.053 Uiso 1 1 calc R U . . .
C83 C 1.0758(3) 0.2520(3) 0.1143(3) 0.0496(11) Uani 1 1 d . . . . .
H83 H 1.121618 0.211481 0.132415 0.059 Uiso 1 1 calc R U . . .
C64 C 0.3400(3) 0.1002(3) 0.1405(2) 0.0421(9) Uani 1 1 d . . . . .
H64 H 0.356423 0.126803 0.079190 0.051 Uiso 1 1 calc R U . . .
F9 F 0.7828(4) 0.2827(3) 0.5680(3) 0.0769(11) Uani 0.706(4) 1 d . U P B 1
C84 C 1.0427(2) 0.2648(3) 0.0401(3) 0.0441(10) Uani 1 1 d . . . . .
C46 C 0.7315(3) -0.0684(3) 0.2167(3) 0.0503(11) Uani 1 1 d . . . . .
H46 H 0.742080 -0.111458 0.276251 0.060 Uiso 1 1 calc R U . . .
C18 C 0.5104(3) 0.6653(3) 0.1907(3) 0.0511(11) Uani 1 1 d . . . . .
H18 H 0.503321 0.720290 0.141508 0.061 Uiso 1 1 calc R U . . .
B21 B 0.6324(2) 0.2717(3) 0.2276(2) 0.0250(8) Uani 1 1 d . . . . .
F13 F 0.6162(3) 0.3233(3) 0.5648(3) 0.0818(11) Uani 0.706(4) 1 d . U P B 1
C16 C 0.5061(3) 0.5825(3) 0.3427(3) 0.0476(10) Uani 1 1 d . . . . .
H16 H 0.494806 0.579500 0.398817 0.057 Uiso 1 1 calc R U . . .
C77 C 1.1581(3) 0.5509(3) 0.3363(3) 0.0468(10) Uani 1 1 d . . . . .
C17 C 0.4948(3) 0.6610(3) 0.2719(3) 0.0492(11) Uani 1 1 d . . . . .
H17 H 0.476175 0.712370 0.278792 0.059 Uiso 1 1 calc R U . . .
F10 F 0.7349(3) 0.4258(3) 0.4362(3) 0.0810(11) Uani 0.706(4) 1 d . U P B 1
C42 C 0.5642(3) 0.2368(4) 0.0345(3) 0.0693(14) Uani 1 1 d . . . . .
H42A H 0.573678 0.189099 0.016262 0.104 Uiso 1 1 calc R U . . .
H42B H 0.550187 0.292088 -0.014266 0.104 Uiso 1 1 calc R U . . .
H42C H 0.514539 0.217329 0.082843 0.104 Uiso 1 1 calc R U . . .
C87 C 1.0758(3) 0.2121(3) -0.0103(3) 0.0573(12) Uani 1 1 d . . . . .
C56 C 0.0125(3) 0.1363(3) 0.5743(3) 0.0534(11) Uani 1 1 d . . . . .
C41 C 0.7270(4) 0.2819(3) -0.0094(3) 0.0720(15) Uani 1 1 d . . . . .
H41A H 0.780175 0.293810 0.010536 0.108 Uiso 1 1 calc R U . . .
H41B H 0.715084 0.336641 -0.059874 0.108 Uiso 1 1 calc R U . . .
H41C H 0.737039 0.232816 -0.025445 0.108 Uiso 1 1 calc R U . . .
O91 O 0.6832(5) 0.7107(5) 0.3956(4) 0.150(2) Uani 1 1 d . . . . .
C88 C 1.1745(4) 0.2380(5) -0.0466(5) 0.094(2) Uani 1 1 d . . . . .
H88A H 1.183947 0.303918 -0.078691 0.141 Uiso 1 1 calc R U . . .
H88B H 1.193968 0.211311 -0.085585 0.141 Uiso 1 1 calc R U . . .
H88C H 1.209002 0.215311 0.001307 0.141 Uiso 1 1 calc R U . . .
C47 C 0.6557(4) -0.1098(3) 0.1969(4) 0.0748(16) Uani 1 1 d . . . . .
H47A H 0.640604 -0.067365 0.140533 0.112 Uiso 1 1 calc R U . . .
H47B H 0.603753 -0.122971 0.242107 0.112 Uiso 1 1 calc R U . . .
H47C H 0.673520 -0.165902 0.195304 0.112 Uiso 1 1 calc R U . . .
C58 C -0.0771(3) 0.1213(4) 0.5518(4) 0.0846(18) Uani 1 1 d . . . . .
H58A H -0.124942 0.116722 0.597975 0.127 Uiso 1 1 calc R U . . .
H58B H -0.078010 0.065348 0.546000 0.127 Uiso 1 1 calc R U . . .
H58C H -0.085876 0.172341 0.496893 0.127 Uiso 1 1 calc R U . . .
C48 C 0.8173(4) -0.0564(4) 0.1549(4) 0.0800(17) Uani 1 1 d . . . . .
H48A H 0.834957 -0.115541 0.160878 0.120 Uiso 1 1 calc R U . . .
H48B H 0.864334 -0.027743 0.168930 0.120 Uiso 1 1 calc R U . . .
H48C H 0.807988 -0.018054 0.095189 0.120 Uiso 1 1 calc R U . . .
C68 C 0.3787(6) -0.1295(5) 0.1821(5) 0.130(3) Uani 1 1 d . . . . .
H68A H 0.440320 -0.106019 0.172371 0.195 Uiso 1 1 calc R U . . .
H68B H 0.376096 -0.170527 0.156018 0.195 Uiso 1 1 calc R U . . .
H68C H 0.357023 -0.162362 0.244622 0.195 Uiso 1 1 calc R U . . .
C79 C 1.2504(4) 0.5225(7) 0.3336(6) 0.142(4) Uani 1 1 d . . . . .
H79A H 1.249524 0.456383 0.361296 0.213 Uiso 1 1 calc R U . . .
H79B H 1.283222 0.545578 0.364638 0.213 Uiso 1 1 calc R U . . .
H79C H 1.279741 0.546802 0.273137 0.213 Uiso 1 1 calc R U . . .
C89 C 1.0275(5) 0.2339(8) -0.0869(7) 0.173(5) Uani 1 1 d . . . . .
H89A H 1.054878 0.203883 -0.120687 0.259 Uiso 1 1 calc R U . . .
H89B H 1.031961 0.299437 -0.123801 0.259 Uiso 1 1 calc R U . . .
H89C H 0.964695 0.212532 -0.065632 0.259 Uiso 1 1 calc R U . . .
C69 C 0.3492(7) -0.0024(5) 0.0461(4) 0.136(4) Uani 1 1 d . . . . .
H69A H 0.304619 0.040900 0.021531 0.204 Uiso 1 1 calc R U . . .
H69B H 0.353351 -0.044588 0.020766 0.204 Uiso 1 1 calc R U . . .
H69C H 0.407220 0.030105 0.032871 0.204 Uiso 1 1 calc R U . . .
C67 C 0.2267(5) -0.0965(5) 0.1591(6) 0.124(3) Uani 1 1 d . . . . .
H67A H 0.208448 -0.134659 0.221503 0.186 Uiso 1 1 calc R U . . .
H67B H 0.225773 -0.133339 0.128451 0.186 Uiso 1 1 calc R U . . .
H67C H 0.185431 -0.048451 0.138090 0.186 Uiso 1 1 calc R U . . .
C78 C 1.1187(4) 0.5335(5) 0.4281(4) 0.104(2) Uani 1 1 d . . . . .
H78A H 1.113235 0.468249 0.466455 0.155 Uiso 1 1 calc R U . . .
H78B H 1.059755 0.557710 0.428031 0.155 Uiso 1 1 calc R U . . .
H78C H 1.157902 0.563172 0.448817 0.155 Uiso 1 1 calc R U . . .
C57 C 0.0110(4) 0.2207(5) 0.5859(6) 0.123(3) Uani 1 1 d . . . . .
H57A H 0.007579 0.273169 0.530202 0.184 Uiso 1 1 calc R U . . .
H57B H 0.065371 0.227624 0.606758 0.184 Uiso 1 1 calc R U . . .
H57C H -0.041096 0.216250 0.628266 0.184 Uiso 1 1 calc R U . . .
C92 C 0.6273(7) 0.7028(6) 0.4666(5) 0.116(3) Uani 1 1 d . . . . .
H92A H 0.662612 0.694679 0.512473 0.139 Uiso 1 1 calc R U . . .
H92B H 0.586879 0.647992 0.488449 0.139 Uiso 1 1 calc R U . . .
C94 C 0.7401(9) 0.6517(8) 0.3985(7) 0.186(6) Uani 1 1 d . . . . .
H94A H 0.706234 0.592238 0.428642 0.223 Uiso 1 1 calc R U . . .
H94B H 0.780902 0.651921 0.437651 0.223 Uiso 1 1 calc R U . . .
C59 C 0.0233(4) 0.0526(5) 0.6566(4) 0.117(3) Uani 1 1 d . . . . .
H59A H -0.026965 0.044035 0.702152 0.175 Uiso 1 1 calc R U . . .
H59B H 0.079023 0.059808 0.675320 0.175 Uiso 1 1 calc R U . . .
H59C H 0.024757 -0.000248 0.645440 0.175 Uiso 1 1 calc R U . . .
C80 C 1.1621(6) 0.6528(5) 0.2787(5) 0.130(3) Uani 1 1 d . . . . .
H80A H 1.199346 0.683345 0.300262 0.195 Uiso 1 1 calc R U . . .
H80B H 1.101883 0.674077 0.279730 0.195 Uiso 1 1 calc R U . . .
H80C H 1.187845 0.666423 0.219066 0.195 Uiso 1 1 calc R U . . .
C90 C 1.0624(7) 0.1141(5) 0.0492(6) 0.175(5) Uani 1 1 d . . . . .
H90A H 1.104437 0.097267 0.090470 0.262 Uiso 1 1 calc R U . . .
H90B H 1.072596 0.080077 0.015543 0.262 Uiso 1 1 calc R U . . .
H90C H 1.001301 0.100108 0.080818 0.262 Uiso 1 1 calc R U . . .
C95 C 0.7952(8) 0.6524(6) 0.3253(6) 0.169(5) Uani 1 1 d . . . . .
H95A H 0.764103 0.678590 0.275034 0.254 Uiso 1 1 calc R U . . .
H95B H 0.808688 0.590318 0.337517 0.254 Uiso 1 1 calc R U . . .
H95C H 0.850762 0.688581 0.312807 0.254 Uiso 1 1 calc R U . . .
C93 C 0.5707(7) 0.7855(9) 0.4491(7) 0.181(5) Uani 1 1 d . . . . .
H93A H 0.530547 0.789999 0.408543 0.271 Uiso 1 1 calc R U . . .
H93B H 0.610083 0.840598 0.423968 0.271 Uiso 1 1 calc R U . . .
H93C H 0.535521 0.778093 0.503790 0.271 Uiso 1 1 calc R U . . .
Sb9 Sb 0.6767(2) 0.2951(2) 0.5116(2) 0.0472(5) Uani 0.294(4) 1 d . U P B 2
F16 F 0.6622(8) 0.4117(7) 0.4876(7) 0.0778(19) Uani 0.294(4) 1 d . U P B 2
F15 F 0.5766(7) 0.2627(8) 0.5922(7) 0.075(2) Uani 0.294(4) 1 d . U P B 2
F17 F 0.7342(8) 0.2774(8) 0.6052(7) 0.0731(19) Uani 0.294(4) 1 d . U P B 2
F19 F 0.6070(12) 0.3026(13) 0.4270(14) 0.064(2) Uani 0.294(4) 1 d . U P B 2
F18 F 0.6699(3) 0.1776(6) 0.5460(5) 0.0568(12) Uani 0.706(4) 1 d . U P B 1
F20 F 0.7770(9) 0.3211(9) 0.4274(8) 0.086(2) Uani 0.294(4) 1 d . U P B 2
Sb12 Sb 0.6822(2) 0.5654(3) -0.0487(2) 0.0574(10) Uani 0.454(16) 1 d . U P A 2
F23 F 0.7873(7) 0.5143(7) -0.0101(7) 0.0488(17) Uani 0.454(16) 1 d . U P A 2
F24 F 0.7493(10) 0.6573(7) -0.1471(10) 0.0434(18) Uani 0.454(16) 1 d . U P A 2
F21 F 0.6792(7) 0.4970(7) -0.1087(7) 0.0468(16) Uani 0.454(16) 1 d . U P A 2
F25 F 0.5804(13) 0.6278(13) -0.0770(8) 0.042(2) Uani 0.454(16) 1 d . U P A 2
F26 F 0.6174(7) 0.4717(9) 0.0531(10) 0.0417(16) Uani 0.454(16) 1 d . U P A 2
F22 F 0.6898(6) 0.6447(7) -0.0006(7) 0.0469(15) Uani 0.454(16) 1 d . U P A 2

loop_
_atom_site_aniso_label
_atom_site_aniso_U_11
_atom_site_aniso_U_22
_atom_site_aniso_U_33
_atom_site_aniso_U_23
_atom_site_aniso_U_13
_atom_site_aniso_U_12
Sb1 0.0233(6) 0.0251(7) 0.0203(6) -0.0087(4) -0.0055(4) 0.0074(5)
Sb8 0.0556(6) 0.0391(4) 0.0386(5) -0.0236(4) -0.0126(4) 0.0170(4)
F2 0.0314(19) 0.044(2) 0.037(3) -0.014(2) -0.008(3) 0.0142(18)
F27 0.038(3) 0.048(3) 0.0336(19) -0.008(2) -0.001(2) 0.013(2)
F4 0.036(2) 0.044(3) 0.039(2) -0.013(2) -0.0002(18) 0.008(2)
F5 0.040(3) 0.045(2) 0.040(2) -0.0230(17) -0.004(2) 0.008(2)
F3 0.051(2) 0.046(3) 0.040(2) -0.018(2) -0.0171(19) 0.009(2)
F28 0.038(2) 0.047(3) 0.043(2) -0.009(2) -0.0120(18) 0.017(2)
N20 0.0281(14) 0.0228(14) 0.0260(14) -0.0153(12) -0.0042(11) 0.0089(11)
F12 0.080(3) 0.059(3) 0.057(3) -0.021(3) -0.014(3) 0.013(3)
F14 0.080(3) 0.057(3) 0.050(2) -0.0201(19) -0.027(2) 0.017(2)
N49 0.0294(14) 0.0304(16) 0.0321(15) -0.0167(13) -0.0078(12) 0.0039(12)
N70 0.0309(15) 0.0296(16) 0.0362(16) -0.0201(13) -0.0056(13) 0.0050(12)
C28 0.0286(16) 0.0211(16) 0.0232(15) -0.0128(13) -0.0061(13) 0.0073(13)
C34 0.0226(15) 0.0212(16) 0.0306(17) -0.0159(14) -0.0026(13) 0.0044(13)
C22 0.0280(16) 0.0208(16) 0.0223(15) -0.0122(13) -0.0065(13) 0.0073(13)
C60 0.0293(17) 0.0304(19) 0.0344(18) -0.0177(16) -0.0096(15) 0.0032(14)
C43 0.043(2) 0.0266(18) 0.0289(18) -0.0135(15) -0.0082(16) 0.0088(15)
C29 0.0260(15) 0.0210(16) 0.0237(16) -0.0106(13) -0.0059(13) 0.0058(13)
C31 0.0281(17) 0.0312(19) 0.0353(19) -0.0179(16) -0.0062(15) 0.0107(15)
C00L 0.0260(16) 0.0238(17) 0.0318(17) -0.0181(15) -0.0023(14) 0.0065(13)
C71 0.0272(17) 0.0298(19) 0.0359(19) -0.0154(16) -0.0050(15) 0.0041(14)
C81 0.0269(17) 0.034(2) 0.0392(19) -0.0222(17) -0.0059(15) 0.0080(15)
C39 0.0303(17) 0.0271(18) 0.0306(17) -0.0164(15) -0.0025(14) 0.0056(14)
C50 0.0281(17) 0.0300(19) 0.0356(19) -0.0162(16) -0.0065(15) 0.0043(14)
C30 0.0281(17) 0.0247(17) 0.0343(18) -0.0155(15) -0.0050(14) 0.0092(14)
C32 0.0289(17) 0.0268(18) 0.0303(17) -0.0151(15) -0.0068(14) 0.0053(14)
C23 0.0282(16) 0.0239(17) 0.0239(16) -0.0126(14) -0.0061(14) 0.0056(14)
C24 0.0336(18) 0.0239(18) 0.043(2) -0.0203(16) -0.0030(16) 0.0047(15)
C86 0.0336(18) 0.044(2) 0.039(2) -0.0212(18) -0.0091(16) 0.0173(17)
C35 0.0384(19) 0.0263(18) 0.0317(18) -0.0169(15) -0.0054(15) 0.0068(15)
C51 0.0307(18) 0.037(2) 0.039(2) -0.0191(17) -0.0088(16) 0.0056(16)
F11 0.067(2) 0.055(2) 0.075(2) -0.0394(17) 0.0090(17) 0.0005(17)
C33 0.0328(17) 0.0264(17) 0.0261(16) -0.0144(14) -0.0069(14) 0.0089(14)
C76 0.0339(18) 0.041(2) 0.0334(19) -0.0223(17) 0.0007(16) 0.0038(16)
C38 0.043(2) 0.0253(18) 0.0356(19) -0.0136(16) -0.0128(16) 0.0136(16)
C25 0.0298(17) 0.0285(19) 0.045(2) -0.0228(17) -0.0024(16) -0.0019(15)
C72 0.0290(18) 0.049(2) 0.037(2) -0.0216(19) 0.0039(16) -0.0039(17)
C75 0.0276(17) 0.042(2) 0.047(2) -0.0256(19) 0.0021(16) -0.0002(16)
C74 0.0305(18) 0.038(2) 0.042(2) -0.0239(18) -0.0032(16) 0.0016(16)
C27 0.0325(17) 0.0239(17) 0.0282(17) -0.0152(14) -0.0055(14) 0.0086(14)
C61 0.042(2) 0.0290(19) 0.0261(17) -0.0095(15) -0.0040(15) 0.0018(16)
C44 0.051(2) 0.052(3) 0.037(2) -0.022(2) 0.0009(19) -0.001(2)
C63 0.048(2) 0.035(2) 0.037(2) -0.0214(17) -0.0142(17) 0.0123(17)
C26 0.0260(16) 0.0313(19) 0.0330(18) -0.0168(16) -0.0052(14) 0.0079(14)
C73 0.037(2) 0.058(3) 0.037(2) -0.031(2) 0.0011(17) -0.0008(19)
C52 0.038(2) 0.046(2) 0.039(2) -0.0232(19) -0.0057(17) 0.0079(17)
C37 0.047(2) 0.0251(18) 0.042(2) -0.0194(17) -0.0060(17) 0.0109(16)
C65 0.050(2) 0.0280(19) 0.0315(19) -0.0097(16) -0.0063(17) 0.0016(17)
C62 0.056(2) 0.0243(19) 0.039(2) -0.0133(17) -0.0112(18) 0.0045(17)
C82 0.040(2) 0.049(2) 0.055(2) -0.033(2) -0.0247(19) 0.0192(18)
C85 0.041(2) 0.059(3) 0.043(2) -0.035(2) -0.0072(18) 0.0129(19)
C40 0.071(3) 0.033(2) 0.0321(19) -0.0209(17) -0.0143(19) 0.0193(19)
C55 0.0321(18) 0.041(2) 0.045(2) -0.0242(18) -0.0125(17) 0.0063(16)
C45 0.048(2) 0.053(3) 0.045(2) -0.030(2) -0.0199(19) 0.013(2)
C15 0.050(2) 0.035(2) 0.0340(19) -0.0198(17) -0.0087(17) 0.0152(17)
C19 0.059(2) 0.033(2) 0.035(2) -0.0184(17) -0.0075(18) 0.0153(18)
C53 0.0334(19) 0.036(2) 0.047(2) -0.0205(18) -0.0016(17) 0.0057(16)
C36 0.060(2) 0.032(2) 0.0321(19) -0.0229(17) -0.0087(18) 0.0127(18)
C66 0.089(3) 0.042(3) 0.054(3) -0.032(2) -0.027(3) 0.019(2)
C54 0.0282(18) 0.050(3) 0.063(3) -0.033(2) -0.0110(19) 0.0058(17)
C83 0.042(2) 0.052(3) 0.074(3) -0.043(2) -0.022(2) 0.025(2)
C64 0.061(3) 0.039(2) 0.0288(19) -0.0166(17) -0.0078(18) 0.0063(19)
F9 0.091(2) 0.078(2) 0.077(2) -0.0422(18) -0.034(2) 0.007(2)
C84 0.0323(19) 0.053(3) 0.065(3) -0.042(2) -0.0092(19) 0.0115(18)
C46 0.081(3) 0.027(2) 0.050(2) -0.0228(19) -0.017(2) 0.019(2)
C18 0.079(3) 0.028(2) 0.046(2) -0.0161(19) -0.013(2) 0.023(2)
B21 0.0314(19) 0.0254(19) 0.0198(17) -0.0114(15) -0.0058(15) 0.0057(16)
F13 0.101(2) 0.079(2) 0.073(2) -0.0488(18) 0.0082(19) 0.019(2)
C16 0.061(3) 0.055(3) 0.047(2) -0.038(2) -0.016(2) 0.026(2)
C77 0.039(2) 0.056(3) 0.057(3) -0.038(2) -0.0018(19) -0.0029(19)
C17 0.059(3) 0.040(2) 0.064(3) -0.038(2) -0.011(2) 0.020(2)
F10 0.106(2) 0.052(2) 0.087(2) -0.0341(17) -0.013(2) -0.0007(19)
C42 0.077(3) 0.074(4) 0.057(3) -0.024(3) -0.033(3) 0.030(3)
C87 0.051(2) 0.069(3) 0.082(3) -0.061(3) -0.012(2) 0.015(2)
C56 0.038(2) 0.063(3) 0.061(3) -0.033(3) 0.005(2) 0.003(2)
C41 0.095(4) 0.046(3) 0.046(3) 0.001(2) 0.004(3) 0.000(3)
O91 0.192(7) 0.158(6) 0.086(4) -0.041(4) -0.032(4) 0.003(5)
C88 0.071(4) 0.124(5) 0.130(5) -0.102(5) 0.009(4) 0.008(4)
C47 0.118(5) 0.039(3) 0.084(4) -0.037(3) -0.037(3) 0.016(3)
C58 0.041(3) 0.110(5) 0.112(5) -0.067(4) 0.016(3) -0.004(3)
C48 0.104(4) 0.064(3) 0.083(4) -0.048(3) -0.004(3) 0.038(3)
C68 0.221(9) 0.118(6) 0.118(6) -0.095(5) -0.095(6) 0.123(6)
C79 0.046(3) 0.280(11) 0.223(9) -0.214(9) -0.051(4) 0.037(5)
C89 0.129(6) 0.319(13) 0.250(11) -0.264(11) -0.107(7) 0.133(8)
C69 0.289(11) 0.083(5) 0.062(4) -0.055(4) -0.032(5) 0.028(6)
C67 0.132(6) 0.133(7) 0.177(8) -0.123(7) -0.056(6) 0.013(5)
C78 0.084(4) 0.170(7) 0.097(5) -0.100(5) 0.004(4) -0.042(4)
C57 0.078(4) 0.145(7) 0.190(8) -0.137(7) 0.052(5) -0.017(4)
C92 0.164(8) 0.107(6) 0.080(5) -0.047(5) -0.011(5) -0.007(6)
C94 0.267(14) 0.198(12) 0.151(10) -0.108(9) -0.119(10) 0.154(11)
C59 0.079(4) 0.153(7) 0.064(4) -0.013(4) 0.028(3) 0.016(4)
C80 0.216(9) 0.076(5) 0.116(6) -0.047(4) -0.065(6) -0.030(5)
C90 0.281(12) 0.070(5) 0.164(8) -0.085(5) 0.104(8) -0.028(6)
C95 0.319(15) 0.093(6) 0.110(7) -0.055(6) -0.047(8) 0.010(8)
C93 0.137(8) 0.278(16) 0.136(9) -0.107(10) -0.002(7) -0.052(9)
Sb9 0.0577(14) 0.0471(8) 0.0413(12) -0.0233(9) -0.0110(9) 0.0168(10)
F16 0.096(3) 0.064(3) 0.073(3) -0.028(3) -0.019(3) 0.009(3)
F15 0.083(3) 0.071(3) 0.058(3) -0.022(3) 0.002(3) 0.011(3)
F17 0.084(3) 0.069(3) 0.063(3) -0.025(3) -0.020(3) -0.001(3)
F19 0.073(3) 0.059(3) 0.058(3) -0.022(3) -0.019(3) 0.012(3)
F18 0.070(3) 0.0500(18) 0.0469(18) -0.0169(15) -0.017(2) 0.002(2)
F20 0.087(3) 0.070(3) 0.077(3) -0.016(3) -0.003(3) 0.006(3)
Sb12 0.0480(13) 0.0665(15) 0.0437(12) -0.0147(9) -0.0022(9) 0.0242(10)
F23 0.040(3) 0.050(3) 0.043(2) -0.009(2) -0.007(2) 0.019(2)
F24 0.036(2) 0.045(3) 0.041(2) -0.014(3) -0.002(2) 0.018(3)
F21 0.041(3) 0.051(2) 0.043(2) -0.0204(19) 0.003(3) 0.014(3)
F25 0.035(2) 0.043(2) 0.039(3) -0.013(3) -0.004(3) 0.013(2)
F26 0.037(3) 0.044(3) 0.035(2) -0.011(2) -0.004(3) 0.021(2)
F22 0.044(2) 0.047(3) 0.045(3) -0.015(2) -0.014(2) 0.020(2)

loop_
_atom_type_symbol
_atom_type_description
_atom_type_scat_dispersion_real
_atom_type_scat_dispersion_imag
_atom_type_scat_source
C C 0.0033 0.0016 'International Tables Vol C Tables 4.2.6.8 and 6.1.1.4'
H H 0.0000 0.0000 'International Tables Vol C Tables 4.2.6.8 and 6.1.1.4'
B B 0.0013 0.0007 'International Tables Vol C Tables 4.2.6.8 and 6.1.1.4'
F F 0.0171 0.0103 'International Tables Vol C Tables 4.2.6.8 and 6.1.1.4'
N N 0.0061 0.0033 'International Tables Vol C Tables 4.2.6.8 and 6.1.1.4'
O O 0.0106 0.0060 'International Tables Vol C Tables 4.2.6.8 and 6.1.1.4'
Sb Sb -0.5866 1.5461 'International Tables Vol C Tables 4.2.6.8 and 6.1.1.4'

loop_
_geom_angle_atom_site_label_1
_geom_angle_atom_site_label_2
_geom_angle_atom_site_label_3
_geom_angle
_geom_angle_site_symmetry_1
_geom_angle_site_symmetry_3
_geom_angle_publ_flag
F2 Sb1 F4 89.6(5) . . ?
F2 Sb1 F5 84.3(6) . . ?
F2 Sb1 F3 97.4(6) . . ?
F2 Sb1 F28 172.7(6) . . ?
F27 Sb1 F2 89.6(5) . . ?
F27 Sb1 F4 178.6(6) . . ?
F27 Sb1 F5 89.8(5) . . ?
F27 Sb1 F3 87.2(5) . . ?
F27 Sb1 F28 91.5(3) . . ?
F4 Sb1 F5 89.0(4) . . ?
F4 Sb1 F28 89.2(4) . . ?
F3 Sb1 F4 94.0(5) . . ?
F3 Sb1 F5 176.5(4) . . ?
F3 Sb1 F28 89.8(3) . . ?
F28 Sb1 F5 88.4(3) . . ?
F14 Sb8 F11 87.4(3) . . ?
F14 Sb8 F10 90.0(3) . . ?
F14 Sb8 F18 88.0(3) . . ?
F11 Sb8 F18 89.7(3) . . ?
F9 Sb8 F14 177.7(3) . . ?
F9 Sb8 F11 91.1(2) . . ?
F9 Sb8 F13 90.7(2) . . ?
F9 Sb8 F10 91.8(2) . . ?
F9 Sb8 F18 90.3(3) . . ?
F13 Sb8 F14 90.9(3) . . ?
F13 Sb8 F11 177.5(2) . . ?
F13 Sb8 F10 88.2(2) . . ?
F13 Sb8 F18 92.1(3) . . ?
F10 Sb8 F11 90.0(2) . . ?
F10 Sb8 F18 177.9(3) . . ?
C29 N20 C00L 117.5(2) . . ?
C29 N20 C23 124.6(2) . . ?
C23 N20 C00L 117.7(3) . . ?
C60 N49 C50 119.9(3) . . ?
C32 N49 C60 121.0(3) . . ?
C32 N49 C50 119.1(3) . . ?
C71 N70 C81 120.6(3) . . ?
C26 N70 C71 119.8(3) . . ?
C26 N70 C81 119.6(3) . . ?
C29 C28 B21 120.2(3) . . ?
C33 C28 C29 118.1(3) . . ?
C33 C28 B21 121.6(3) . . ?
C39 C34 C35 118.8(3) . . ?
C39 C34 B21 119.7(3) . . ?
C35 C34 B21 121.4(3) . . ?
C23 C22 B21 120.1(3) . . ?
C27 C22 C23 118.4(3) . . ?
C27 C22 B21 121.4(3) . . ?
C61 C60 N49 120.4(3) . . ?
C65 C60 N49 119.8(3) . . ?
C65 C60 C61 119.8(3) . . ?
C39 C43 H43 107.5 . . ?
C39 C43 C45 111.1(3) . . ?
C44 C43 H43 107.5 . . ?
C44 C43 C39 111.8(3) . . ?
C44 C43 C45 111.3(3) . . ?
C45 C43 H43 107.5 . . ?
N20 C29 C28 121.0(3) . . ?
N20 C29 C30 119.2(3) . . ?
C30 C29 C28 119.8(3) . . ?
C30 C31 H31 119.5 . . ?
C30 C31 C32 121.1(3) . . ?
C32 C31 H31 119.5 . . ?
C15 C00L N20 118.9(3) . . ?
C19 C00L N20 119.1(3) . . ?
C19 C00L C15 122.1(3) . . ?
C76 C71 N70 120.5(3) . . ?
C72 C71 N70 119.9(3) . . ?
C72 C71 C76 119.6(3) . . ?
C86 C81 N70 119.0(3) . . ?
C86 C81 C82 120.1(3) . . ?
C82 C81 N70 120.8(3) . . ?
C34 C39 C43 120.8(3) . . ?
C38 C39 C34 119.5(3) . . ?
C38 C39 C43 119.7(3) . . ?
C51 C50 N49 119.7(3) . . ?
C51 C50 C55 119.4(3) . . ?
C55 C50 N49 120.8(3) . . ?
C29 C30 H30 119.6 . . ?
C31 C30 C29 120.8(3) . . ?
C31 C30 H30 119.6 . . ?
N49 C32 C31 120.9(3) . . ?
N49 C32 C33 121.0(3) . . ?
C31 C32 C33 118.1(3) . . ?
N20 C23 C22 120.7(3) . . ?
N20 C23 C24 119.4(3) . . ?
C24 C23 C22 119.9(3) . . ?
C23 C24 H24 119.8 . . ?
C25 C24 C23 120.4(3) . . ?
C25 C24 H24 119.8 . . ?
C81 C86 H86 120.0 . . ?
C81 C86 C85 120.0(3) . . ?
C85 C86 H86 120.0 . . ?
C34 C35 C40 120.4(3) . . ?
C36 C35 C34 119.4(3) . . ?
C36 C35 C40 120.2(3) . . ?
C50 C51 H51 119.7 . . ?
C52 C51 C50 120.7(3) . . ?
C52 C51 H51 119.7 . . ?
C28 C33 C32 122.0(3) . . ?
C28 C33 H33 119.0 . . ?
C32 C33 H33 119.0 . . ?
C71 C76 H76 120.2 . . ?
C75 C76 C71 119.6(3) . . ?
C75 C76 H76 120.2 . . ?
C39 C38 H38 118.8 . . ?
C37 C38 C39 122.4(3) . . ?
C37 C38 H38 118.8 . . ?
C24 C25 H25 119.6 . . ?
C24 C25 C26 120.9(3) . . ?
C26 C25 H25 119.6 . . ?
C71 C72 H72 120.1 . . ?
C73 C72 C71 119.8(3) . . ?
C73 C72 H72 120.1 . . ?
C76 C75 H75 119.0 . . ?
C76 C75 C74 122.0(3) . . ?
C74 C75 H75 119.0 . . ?
C75 C74 C77 120.7(3) . . ?
C73 C74 C75 117.0(3) . . ?
C73 C74 C77 122.2(3) . . ?
C22 C27 H27 119.2 . . ?
C22 C27 C26 121.7(3) . . ?
C26 C27 H27 119.2 . . ?
C60 C61 H61 120.4 . . ?
C62 C61 C60 119.2(3) . . ?
C62 C61 H61 120.4 . . ?
C43 C44 H44A 109.5 . . ?
C43 C44 H44B 109.5 . . ?
C43 C44 H44C 109.5 . . ?
H44A C44 H44B 109.5 . . ?
H44A C44 H44C 109.5 . . ?
H44B C44 H44C 109.5 . . ?
C62 C63 C66 119.7(4) . . ?
C64 C63 C62 117.4(3) . . ?
C64 C63 C66 122.8(3) . . ?
N70 C26 C25 120.9(3) . . ?
N70 C26 C27 120.4(3) . . ?
C25 C26 C27 118.7(3) . . ?
C72 C73 C74 121.8(3) . . ?
C72 C73 H73 119.1 . . ?
C74 C73 H73 119.1 . . ?
C51 C52 H52 119.5 . . ?
C51 C52 C53 120.9(3) . . ?
C53 C52 H52 119.5 . . ?
C38 C37 C36 117.7(3) . . ?
C38 C37 C46 120.9(3) . . ?
C36 C37 C46 121.4(3) . . ?
C60 C65 H65 120.1 . . ?
C60 C65 C64 119.8(3) . . ?
C64 C65 H65 120.1 . . ?
C61 C62 C63 122.1(3) . . ?
C61 C62 H62 118.9 . . ?
C63 C62 H62 118.9 . . ?
C81 C82 H82 120.6 . . ?
C83 C82 C81 118.8(4) . . ?
C83 C82 H82 120.6 . . ?
C86 C85 H85 119.4 . . ?
C86 C85 C84 121.2(4) . . ?
C84 C85 H85 119.4 . . ?
C35 C40 H40 107.4 . . ?
C35 C40 C41 111.4(3) . . ?
C42 C40 C35 111.9(4) . . ?
C42 C40 H40 107.4 . . ?
C42 C40 C41 111.0(4) . . ?
C41 C40 H40 107.4 . . ?
C50 C55 H55 120.3 . . ?
C54 C55 C50 119.4(3) . . ?
C54 C55 H55 120.3 . . ?
C43 C45 H45A 109.5 . . ?
C43 C45 H45B 109.5 . . ?
C43 C45 H45C 109.5 . . ?
H45A C45 H45B 109.5 . . ?
H45A C45 H45C 109.5 . . ?
H45B C45 H45C 109.5 . . ?
C00L C15 H15 120.7 . . ?
C00L C15 C16 118.6(3) . . ?
C16 C15 H15 120.7 . . ?
C00L C19 H19 121.0 . . ?
C00L C19 C18 118.1(3) . . ?
C18 C19 H19 121.0 . . ?
C52 C53 C56 119.6(4) . . ?
C54 C53 C52 117.2(3) . . ?
C54 C53 C56 123.2(3) . . ?
C35 C36 H36 118.9 . . ?
C37 C36 C35 122.2(3) . . ?
C37 C36 H36 118.9 . . ?
C63 C66 C67 107.8(4) . . ?
C68 C66 C63 110.8(4) . . ?
C68 C66 C69 112.6(5) . . ?
C68 C66 C67 106.3(6) . . ?
C69 C66 C63 111.9(4) . . ?
C69 C66 C67 107.1(6) . . ?
C55 C54 C53 122.3(3) . . ?
C55 C54 H54 118.9 . . ?
C53 C54 H54 118.9 . . ?
C82 C83 H83 118.7 . . ?
C82 C83 C84 122.5(3) . . ?
C84 C83 H83 118.7 . . ?
C63 C64 C65 121.7(3) . . ?
C63 C64 H64 119.1 . . ?
C65 C64 H64 119.1 . . ?
C85 C84 C87 121.4(4) . . ?
C83 C84 C85 117.3(3) . . ?
C83 C84 C87 121.3(4) . . ?
C37 C46 H46 107.2 . . ?
C47 C46 C37 111.7(4) . . ?
C47 C46 H46 107.2 . . ?
C47 C46 C48 112.1(4) . . ?
C48 C46 C37 111.1(4) . . ?
C48 C46 H46 107.2 . . ?
C19 C18 H18 119.6 . . ?
C17 C18 C19 120.8(4) . . ?
C17 C18 H18 119.6 . . ?
C28 B21 C34 123.4(3) . . ?
C28 B21 C22 113.3(3) . . ?
C22 B21 C34 123.3(3) . . ?
C15 C16 H16 119.7 . . ?
C17 C16 C15 120.6(4) . . ?
C17 C16 H16 119.7 . . ?
C74 C77 C78 113.0(4) . . ?
C74 C77 C80 107.4(4) . . ?
C79 C77 C74 111.1(4) . . ?
C79 C77 C78 110.2(5) . . ?
C79 C77 C80 107.3(6) . . ?
C78 C77 C80 107.4(5) . . ?
C18 C17 H17 120.1 . . ?
C16 C17 C18 119.9(3) . . ?
C16 C17 H17 120.1 . . ?
C40 C42 H42A 109.5 . . ?
C40 C42 H42B 109.5 . . ?
C40 C42 H42C 109.5 . . ?
H42A C42 H42B 109.5 . . ?
H42A C42 H42C 109.5 . . ?
H42B C42 H42C 109.5 . . ?
C88 C87 C84 109.1(4) . . ?
C89 C87 C84 112.2(4) . . ?
C89 C87 C88 107.2(6) . . ?
C90 C87 C84 109.0(4) . . ?
C90 C87 C88 110.0(6) . . ?
C90 C87 C89 109.3(7) . . ?
C58 C56 C53 112.0(4) . . ?
C57 C56 C53 109.6(4) . . ?
C57 C56 C58 108.4(5) . . ?
C57 C56 C59 112.6(6) . . ?
C59 C56 C53 108.1(4) . . ?
C59 C56 C58 106.2(5) . . ?
C40 C41 H41A 109.5 . . ?
C40 C41 H41B 109.5 . . ?
C40 C41 H41C 109.5 . . ?
H41A C41 H41B 109.5 . . ?
H41A C41 H41C 109.5 . . ?
H41B C41 H41C 109.5 . . ?
C94 O91 C92 122.5(9) . . ?
C87 C88 H88A 109.5 . . ?
C87 C88 H88B 109.5 . . ?
C87 C88 H88C 109.5 . . ?
H88A C88 H88B 109.5 . . ?
H88A C88 H88C 109.5 . . ?
H88B C88 H88C 109.5 . . ?
C46 C47 H47A 109.5 . . ?
C46 C47 H47B 109.5 . . ?
C46 C47 H47C 109.5 . . ?
H47A C47 H47B 109.5 . . ?
H47A C47 H47C 109.5 . . ?
H47B C47 H47C 109.5 . . ?
C56 C58 H58A 109.5 . . ?
C56 C58 H58B 109.5 . . ?
C56 C58 H58C 109.5 . . ?
H58A C58 H58B 109.5 . . ?
H58A C58 H58C 109.5 . . ?
H58B C58 H58C 109.5 . . ?
C46 C48 H48A 109.5 . . ?
C46 C48 H48B 109.5 . . ?
C46 C48 H48C 109.5 . . ?
H48A C48 H48B 109.5 . . ?
H48A C48 H48C 109.5 . . ?
H48B C48 H48C 109.5 . . ?
C66 C68 H68A 109.5 . . ?
C66 C68 H68B 109.5 . . ?
C66 C68 H68C 109.5 . . ?
H68A C68 H68B 109.5 . . ?
H68A C68 H68C 109.5 . . ?
H68B C68 H68C 109.5 . . ?
C77 C79 H79A 109.5 . . ?
C77 C79 H79B 109.5 . . ?
C77 C79 H79C 109.5 . . ?
H79A C79 H79B 109.5 . . ?
H79A C79 H79C 109.5 . . ?
H79B C79 H79C 109.5 . . ?
C87 C89 H89A 109.5 . . ?
C87 C89 H89B 109.5 . . ?
C87 C89 H89C 109.5 . . ?
H89A C89 H89B 109.5 . . ?
H89A C89 H89C 109.5 . . ?
H89B C89 H89C 109.5 . . ?
C66 C69 H69A 109.5 . . ?
C66 C69 H69B 109.5 . . ?
C66 C69 H69C 109.5 . . ?
H69A C69 H69B 109.5 . . ?
H69A C69 H69C 109.5 . . ?
H69B C69 H69C 109.5 . . ?
C66 C67 H67A 109.5 . . ?
C66 C67 H67B 109.5 . . ?
C66 C67 H67C 109.5 . . ?
H67A C67 H67B 109.5 . . ?
H67A C67 H67C 109.5 . . ?
H67B C67 H67C 109.5 . . ?
C77 C78 H78A 109.5 . . ?
C77 C78 H78B 109.5 . . ?
C77 C78 H78C 109.5 . . ?
H78A C78 H78B 109.5 . . ?
H78A C78 H78C 109.5 . . ?
H78B C78 H78C 109.5 . . ?
C56 C57 H57A 109.5 . . ?
C56 C57 H57B 109.5 . . ?
C56 C57 H57C 109.5 . . ?
H57A C57 H57B 109.5 . . ?
H57A C57 H57C 109.5 . . ?
H57B C57 H57C 109.5 . . ?
O91 C92 H92A 108.9 . . ?
O91 C92 H92B 108.9 . . ?
O91 C92 C93 113.4(8) . . ?
H92A C92 H92B 107.7 . . ?
C93 C92 H92A 108.9 . . ?
C93 C92 H92B 108.9 . . ?
O91 C94 H94A 106.1 . . ?
O91 C94 H94B 106.1 . . ?
O91 C94 C95 125.0(10) . . ?
H94A C94 H94B 106.3 . . ?
C95 C94 H94A 106.1 . . ?
C95 C94 H94B 106.1 . . ?
C56 C59 H59A 109.5 . . ?
C56 C59 H59B 109.5 . . ?
C56 C59 H59C 109.5 . . ?
H59A C59 H59B 109.5 . . ?
H59A C59 H59C 109.5 . . ?
H59B C59 H59C 109.5 . . ?
C77 C80 H80A 109.5 . . ?
C77 C80 H80B 109.5 . . ?
C77 C80 H80C 109.5 . . ?
H80A C80 H80B 109.5 . . ?
H80A C80 H80C 109.5 . . ?
H80B C80 H80C 109.5 . . ?
C87 C90 H90A 109.5 . . ?
C87 C90 H90B 109.5 . . ?
C87 C90 H90C 109.5 . . ?
H90A C90 H90B 109.5 . . ?
H90A C90 H90C 109.5 . . ?
H90B C90 H90C 109.5 . . ?
C94 C95 H95A 109.5 . . ?
C94 C95 H95B 109.5 . . ?
C94 C95 H95C 109.5 . . ?
H95A C95 H95B 109.5 . . ?
H95A C95 H95C 109.5 . . ?
H95B C95 H95C 109.5 . . ?
C92 C93 H93A 109.5 . . ?
C92 C93 H93B 109.5 . . ?
C92 C93 H93C 109.5 . . ?
H93A C93 H93B 109.5 . . ?
H93A C93 H93C 109.5 . . ?
H93B C93 H93C 109.5 . . ?
F12 Sb9 F16 175.2(9) . . ?
F12 Sb9 F15 90.4(7) . . ?
F12 Sb9 F17 84.2(9) . . ?
F12 Sb9 F19 92.7(10) . . ?
F12 Sb9 F20 86.3(7) . . ?
F16 Sb9 F15 89.0(5) . . ?
F16 Sb9 F17 91.0(5) . . ?
F16 Sb9 F19 92.0(7) . . ?
F16 Sb9 F20 94.6(6) . . ?
F15 Sb9 F17 83.8(5) . . ?
F15 Sb9 F19 89.8(7) . . ?
F15 Sb9 F20 175.7(6) . . ?
F17 Sb9 F19 172.9(6) . . ?
F20 Sb9 F17 98.5(6) . . ?
F20 Sb9 F19 87.7(7) . . ?
F23 Sb12 F26 88.4(4) . . ?
F24 Sb12 F23 89.9(5) . . ?
F24 Sb12 F26 178.1(7) . . ?
F24 Sb12 F22 84.3(6) . . ?
F21 Sb12 F23 90.5(4) . . ?
F21 Sb12 F24 89.6(5) . . ?
F21 Sb12 F26 91.3(6) . . ?
F21 Sb12 F22 173.7(4) . . ?
F25 Sb12 F23 170.1(7) . . ?
F25 Sb12 F24 89.7(6) . . ?
F25 Sb12 F21 99.4(7) . . ?
F25 Sb12 F26 91.8(5) . . ?
F25 Sb12 F22 79.1(7) . . ?
F22 Sb12 F23 91.0(4) . . ?
F22 Sb12 F26 94.9(6) . . ?

loop_
_geom_bond_atom_site_label_1
_geom_bond_atom_site_label_2
_geom_bond_distance
_geom_bond_site_symmetry_2
_geom_bond_publ_flag
Sb1 F2 1.874(15) . ?
Sb1 F27 1.863(10) . ?
Sb1 F4 1.888(11) . ?
Sb1 F5 1.899(10) . ?
Sb1 F3 1.878(9) . ?
Sb1 F28 1.889(8) . ?
Sb8 F14 1.843(8) . ?
Sb8 F11 1.874(4) . ?
Sb8 F9 1.837(4) . ?
Sb8 F13 1.843(4) . ?
Sb8 F10 1.854(4) . ?
Sb8 F18 1.893(8) . ?
N20 C29 1.366(4) . ?
N20 C00L 1.469(4) . ?
N20 C23 1.374(4) . ?
F12 Sb9 1.78(2) . ?
N49 C60 1.425(4) . ?
N49 C50 1.427(4) . ?
N49 C32 1.369(4) . ?
N70 C71 1.414(4) . ?
N70 C81 1.421(4) . ?
N70 C26 1.384(4) . ?
C28 C29 1.425(4) . ?
C28 C33 1.379(5) . ?
C28 B21 1.542(5) . ?
C34 C39 1.402(5) . ?
C34 C35 1.403(4) . ?
C34 B21 1.568(4) . ?
C22 C23 1.423(4) . ?
C22 C27 1.376(4) . ?
C22 B21 1.551(5) . ?
C60 C61 1.393(5) . ?
C60 C65 1.382(5) . ?
C43 H43 1.0000 . ?
C43 C39 1.523(4) . ?
C43 C44 1.520(5) . ?
C43 C45 1.527(5) . ?
C29 C30 1.415(4) . ?
C31 H31 0.9500 . ?
C31 C30 1.348(5) . ?
C31 C32 1.413(4) . ?
C00L C15 1.373(5) . ?
C00L C19 1.371(5) . ?
C71 C76 1.395(5) . ?
C71 C72 1.390(5) . ?
C81 C86 1.378(5) . ?
C81 C82 1.389(5) . ?
C39 C38 1.390(4) . ?
C50 C51 1.379(5) . ?
C50 C55 1.392(5) . ?
C30 H30 0.9500 . ?
C32 C33 1.418(4) . ?
C23 C24 1.415(5) . ?
C24 H24 0.9500 . ?
C24 C25 1.353(5) . ?
C86 H86 0.9500 . ?
C86 C85 1.387(5) . ?
C35 C40 1.514(5) . ?
C35 C36 1.392(4) . ?
C51 H51 0.9500 . ?
C51 C52 1.378(5) . ?
C33 H33 0.9500 . ?
C76 H76 0.9500 . ?
C76 C75 1.373(5) . ?
C38 H38 0.9500 . ?
C38 C37 1.373(5) . ?
C25 H25 0.9500 . ?
C25 C26 1.409(4) . ?
C72 H72 0.9500 . ?
C72 C73 1.379(5) . ?
C75 H75 0.9500 . ?
C75 C74 1.401(5) . ?
C74 C73 1.394(5) . ?
C74 C77 1.521(5) . ?
C27 H27 0.9500 . ?
C27 C26 1.409(5) . ?
C61 H61 0.9500 . ?
C61 C62 1.375(5) . ?
C44 H44A 0.9800 . ?
C44 H44B 0.9800 . ?
C44 H44C 0.9800 . ?
C63 C62 1.394(5) . ?
C63 C66 1.535(5) . ?
C63 C64 1.379(5) . ?
C73 H73 0.9500 . ?
C52 H52 0.9500 . ?
C52 C53 1.402(5) . ?
C37 C36 1.383(5) . ?
C37 C46 1.529(5) . ?
C65 H65 0.9500 . ?
C65 C64 1.384(5) . ?
C62 H62 0.9500 . ?
C82 H82 0.9500 . ?
C82 C83 1.381(5) . ?
C85 H85 0.9500 . ?
C85 C84 1.392(5) . ?
C40 H40 1.0000 . ?
C40 C42 1.513(6) . ?
C40 C41 1.519(6) . ?
C55 H55 0.9500 . ?
C55 C54 1.376(5) . ?
C45 H45A 0.9800 . ?
C45 H45B 0.9800 . ?
C45 H45C 0.9800 . ?
C15 H15 0.9500 . ?
C15 C16 1.383(5) . ?
C19 H19 0.9500 . ?
C19 C18 1.388(5) . ?
C53 C54 1.389(5) . ?
C53 C56 1.532(5) . ?
C36 H36 0.9500 . ?
C66 C68 1.473(7) . ?
C66 C69 1.494(8) . ?
C66 C67 1.551(8) . ?
C54 H54 0.9500 . ?
C83 H83 0.9500 . ?
C83 C84 1.389(6) . ?
C64 H64 0.9500 . ?
C84 C87 1.533(5) . ?
C46 H46 1.0000 . ?
C46 C47 1.504(7) . ?
C46 C48 1.518(7) . ?
C18 H18 0.9500 . ?
C18 C17 1.374(6) . ?
C16 H16 0.9500 . ?
C16 C17 1.366(6) . ?
C77 C79 1.479(7) . ?
C77 C78 1.523(7) . ?
C77 C80 1.527(8) . ?
C17 H17 0.9500 . ?
C42 H42A 0.9800 . ?
C42 H42B 0.9800 . ?
C42 H42C 0.9800 . ?
C87 C88 1.525(7) . ?
C87 C89 1.521(8) . ?
C87 C90 1.480(9) . ?
C56 C58 1.525(7) . ?
C56 C57 1.504(7) . ?
C56 C59 1.514(8) . ?
C41 H41A 0.9800 . ?
C41 H41B 0.9800 . ?
C41 H41C 0.9800 . ?
O91 C92 1.351(9) . ?
O91 C94 1.290(10) . ?
C88 H88A 0.9800 . ?
C88 H88B 0.9800 . ?
C88 H88C 0.9800 . ?
C47 H47A 0.9800 . ?
C47 H47B 0.9800 . ?
C47 H47C 0.9800 . ?
C58 H58A 0.9800 . ?
C58 H58B 0.9800 . ?
C58 H58C 0.9800 . ?
C48 H48A 0.9800 . ?
C48 H48B 0.9800 . ?
C48 H48C 0.9800 . ?
C68 H68A 0.9800 . ?
C68 H68B 0.9800 . ?
C68 H68C 0.9800 . ?
C79 H79A 0.9800 . ?
C79 H79B 0.9800 . ?
C79 H79C 0.9800 . ?
C89 H89A 0.9800 . ?
C89 H89B 0.9800 . ?
C89 H89C 0.9800 . ?
C69 H69A 0.9800 . ?
C69 H69B 0.9800 . ?
C69 H69C 0.9800 . ?
C67 H67A 0.9800 . ?
C67 H67B 0.9800 . ?
C67 H67C 0.9800 . ?
C78 H78A 0.9800 . ?
C78 H78B 0.9800 . ?
C78 H78C 0.9800 . ?
C57 H57A 0.9800 . ?
C57 H57B 0.9800 . ?
C57 H57C 0.9800 . ?
C92 H92A 0.9900 . ?
C92 H92B 0.9900 . ?
C92 C93 1.549(13) . ?
C94 H94A 0.9900 . ?
C94 H94B 0.9900 . ?
C94 C95 1.419(13) . ?
C59 H59A 0.9800 . ?
C59 H59B 0.9800 . ?
C59 H59C 0.9800 . ?
C80 H80A 0.9800 . ?
C80 H80B 0.9800 . ?
C80 H80C 0.9800 . ?
C90 H90A 0.9800 . ?
C90 H90B 0.9800 . ?
C90 H90C 0.9800 . ?
C95 H95A 0.9800 . ?
C95 H95B 0.9800 . ?
C95 H95C 0.9800 . ?
C93 H93A 0.9800 . ?
C93 H93B 0.9800 . ?
C93 H93C 0.9800 . ?
Sb9 F16 1.806(11) . ?
Sb9 F15 1.815(10) . ?
Sb9 F17 1.875(11) . ?
Sb9 F19 1.90(2) . ?
Sb9 F20 1.860(13) . ?
Sb12 F23 1.873(10) . ?
Sb12 F24 1.864(13) . ?
Sb12 F21 1.865(13) . ?
Sb12 F25 1.86(2) . ?
Sb12 F26 1.891(13) . ?
Sb12 F22 1.867(12) . ?

loop_
_geom_torsion_atom_site_label_1
_geom_torsion_atom_site_label_2
_geom_torsion_atom_site_label_3
_geom_torsion_atom_site_label_4
_geom_torsion
_geom_torsion_site_symmetry_1
_geom_torsion_site_symmetry_2
_geom_torsion_site_symmetry_3
_geom_torsion_site_symmetry_4
_geom_torsion_publ_flag
N20 C29 C30 C31 -175.6(3) . . . . ?
N20 C00L C15 C16 -179.2(3) . . . . ?
N20 C00L C19 C18 -179.3(4) . . . . ?
N20 C23 C24 C25 175.7(3) . . . . ?
N49 C60 C61 C62 179.7(3) . . . . ?
N49 C60 C65 C64 -179.6(3) . . . . ?
N49 C50 C51 C52 178.5(3) . . . . ?
N49 C50 C55 C54 -179.0(3) . . . . ?
N49 C32 C33 C28 -176.0(3) . . . . ?
N70 C71 C76 C75 177.3(3) . . . . ?
N70 C71 C72 C73 -176.8(3) . . . . ?
N70 C81 C86 C85 -177.7(4) . . . . ?
N70 C81 C82 C83 177.4(4) . . . . ?
C28 C29 C30 C31 3.1(5) . . . . ?
C34 C39 C38 C37 0.7(5) . . . . ?
C34 C35 C40 C42 -114.4(4) . . . . ?
C34 C35 C40 C41 120.6(4) . . . . ?
C34 C35 C36 C37 -0.9(6) . . . . ?
C22 C23 C24 C25 -2.6(5) . . . . ?
C22 C27 C26 N70 176.5(3) . . . . ?
C22 C27 C26 C25 -1.6(5) . . . . ?
C60 N49 C50 C51 141.7(3) . . . . ?
C60 N49 C50 C55 -37.7(5) . . . . ?
C60 N49 C32 C31 145.9(3) . . . . ?
C60 N49 C32 C33 -34.8(5) . . . . ?
C60 C61 C62 C63 -0.5(6) . . . . ?
C60 C65 C64 C63 0.3(6) . . . . ?
C43 C39 C38 C37 180.0(3) . . . . ?
C29 N20 C00L C15 84.0(4) . . . . ?
C29 N20 C00L C19 -95.5(4) . . . . ?
C29 N20 C23 C22 1.5(5) . . . . ?
C29 N20 C23 C24 -176.7(3) . . . . ?
C29 C28 C33 C32 -1.6(5) . . . . ?
C29 C28 B21 C34 178.7(3) . . . . ?
C29 C28 B21 C22 0.7(4) . . . . ?
C31 C32 C33 C28 3.3(5) . . . . ?
C00L N20 C29 C28 -177.8(3) . . . . ?
C00L N20 C29 C30 0.9(4) . . . . ?
C00L N20 C23 C22 178.4(3) . . . . ?
C00L N20 C23 C24 0.2(4) . . . . ?
C00L C15 C16 C17 -1.1(6) . . . . ?
C00L C19 C18 C17 -1.8(7) . . . . ?
C71 N70 C81 C86 -139.0(4) . . . . ?
C71 N70 C81 C82 39.8(5) . . . . ?
C71 N70 C26 C25 31.1(5) . . . . ?
C71 N70 C26 C27 -146.9(3) . . . . ?
C71 C76 C75 C74 -0.7(6) . . . . ?
C71 C72 C73 C74 -0.2(6) . . . . ?
C81 N70 C71 C76 39.3(5) . . . . ?
C81 N70 C71 C72 -141.6(3) . . . . ?
C81 N70 C26 C25 -148.2(3) . . . . ?
C81 N70 C26 C27 33.8(5) . . . . ?
C81 C86 C85 C84 0.0(6) . . . . ?
C81 C82 C83 C84 0.6(7) . . . . ?
C39 C34 C35 C40 -176.9(3) . . . . ?
C39 C34 C35 C36 2.2(5) . . . . ?
C39 C34 B21 C28 -92.4(4) . . . . ?
C39 C34 B21 C22 85.3(4) . . . . ?
C39 C38 C37 C36 0.7(6) . . . . ?
C39 C38 C37 C46 -179.4(4) . . . . ?
C50 N49 C60 C61 -45.4(4) . . . . ?
C50 N49 C60 C65 133.7(3) . . . . ?
C50 N49 C32 C31 -31.9(5) . . . . ?
C50 N49 C32 C33 147.3(3) . . . . ?
C50 C51 C52 C53 1.3(6) . . . . ?
C50 C55 C54 C53 -0.3(6) . . . . ?
C30 C31 C32 N49 177.5(3) . . . . ?
C30 C31 C32 C33 -1.7(5) . . . . ?
C32 N49 C60 C61 136.8(3) . . . . ?
C32 N49 C60 C65 -44.1(5) . . . . ?
C32 N49 C50 C51 -40.4(5) . . . . ?
C32 N49 C50 C55 140.2(3) . . . . ?
C32 C31 C30 C29 -1.4(5) . . . . ?
C23 N20 C29 C28 -0.9(5) . . . . ?
C23 N20 C29 C30 177.8(3) . . . . ?
C23 N20 C00L C15 -93.1(4) . . . . ?
C23 N20 C00L C19 87.4(4) . . . . ?
C23 C22 C27 C26 1.4(5) . . . . ?
C23 C22 B21 C28 -0.1(4) . . . . ?
C23 C22 B21 C34 -178.1(3) . . . . ?
C23 C24 C25 C26 2.4(5) . . . . ?
C24 C25 C26 N70 -178.4(3) . . . . ?
C24 C25 C26 C27 -0.4(5) . . . . ?
C86 C81 C82 C83 -3.8(6) . . . . ?
C86 C85 C84 C83 -3.1(6) . . . . ?
C86 C85 C84 C87 177.1(4) . . . . ?
C35 C34 C39 C43 178.5(3) . . . . ?
C35 C34 C39 C38 -2.2(5) . . . . ?
C35 C34 B21 C28 86.1(4) . . . . ?
C35 C34 B21 C22 -96.2(4) . . . . ?
C51 C50 C55 C54 1.6(6) . . . . ?
C51 C52 C53 C54 0.1(6) . . . . ?
C51 C52 C53 C56 179.0(4) . . . . ?
C33 C28 C29 N20 177.1(3) . . . . ?
C33 C28 C29 C30 -1.6(4) . . . . ?
C33 C28 B21 C34 1.3(5) . . . . ?
C33 C28 B21 C22 -176.6(3) . . . . ?
C76 C71 C72 C73 2.2(6) . . . . ?
C76 C75 C74 C73 2.6(6) . . . . ?
C76 C75 C74 C77 -177.0(4) . . . . ?
C38 C37 C36 C35 -0.6(6) . . . . ?
C38 C37 C46 C47 118.2(4) . . . . ?
C38 C37 C46 C48 -115.8(4) . . . . ?
C72 C71 C76 C75 -1.8(5) . . . . ?
C75 C74 C73 C72 -2.2(6) . . . . ?
C75 C74 C77 C79 -50.6(7) . . . . ?
C75 C74 C77 C78 -175.1(5) . . . . ?
C75 C74 C77 C80 66.6(6) . . . . ?
C27 C22 C23 N20 -177.5(3) . . . . ?
C27 C22 C23 C24 0.7(5) . . . . ?
C27 C22 B21 C28 176.4(3) . . . . ?
C27 C22 B21 C34 -1.6(5) . . . . ?
C61 C60 C65 C64 -0.5(5) . . . . ?
C44 C43 C39 C34 112.4(4) . . . . ?
C44 C43 C39 C38 -66.9(4) . . . . ?
C26 N70 C71 C76 -140.0(3) . . . . ?
C26 N70 C71 C72 39.0(5) . . . . ?
C26 N70 C81 C86 40.4(5) . . . . ?
C26 N70 C81 C82 -140.8(4) . . . . ?
C73 C74 C77 C79 129.8(6) . . . . ?
C73 C74 C77 C78 5.2(6) . . . . ?
C73 C74 C77 C80 -113.1(5) . . . . ?
C52 C53 C54 C55 -0.6(6) . . . . ?
C52 C53 C56 C58 177.6(4) . . . . ?
C52 C53 C56 C57 57.3(6) . . . . ?
C52 C53 C56 C59 -65.8(6) . . . . ?
C65 C60 C61 C62 0.6(5) . . . . ?
C62 C63 C66 C68 -53.3(7) . . . . ?
C62 C63 C66 C69 -179.8(5) . . . . ?
C62 C63 C66 C67 62.6(6) . . . . ?
C62 C63 C64 C65 -0.2(6) . . . . ?
C82 C81 C86 C85 3.5(6) . . . . ?
C82 C83 C84 C85 2.8(7) . . . . ?
C82 C83 C84 C87 -177.4(4) . . . . ?
C85 C84 C87 C88 115.9(5) . . . . ?
C85 C84 C87 C89 -2.7(8) . . . . ?
C85 C84 C87 C90 -124.0(6) . . . . ?
C40 C35 C36 C37 178.3(4) . . . . ?
C55 C50 C51 C52 -2.1(5) . . . . ?
C45 C43 C39 C34 -122.6(3) . . . . ?
C45 C43 C39 C38 58.1(4) . . . . ?
C15 C00L C19 C18 1.2(6) . . . . ?
C15 C16 C17 C18 0.5(7) . . . . ?
C19 C00L C15 C16 0.2(6) . . . . ?
C19 C18 C17 C16 1.0(7) . . . . ?
C36 C35 C40 C42 66.4(5) . . . . ?
C36 C35 C40 C41 -58.6(5) . . . . ?
C36 C37 C46 C47 -61.9(5) . . . . ?
C36 C37 C46 C48 64.1(5) . . . . ?
C66 C63 C62 C61 -179.9(4) . . . . ?
C66 C63 C64 C65 -180.0(4) . . . . ?
C54 C53 C56 C58 -3.6(6) . . . . ?
C54 C53 C56 C57 -123.9(5) . . . . ?
C54 C53 C56 C59 113.0(5) . . . . ?
C83 C84 C87 C88 -63.9(6) . . . . ?
C83 C84 C87 C89 177.5(6) . . . . ?
C83 C84 C87 C90 56.3(7) . . . . ?
C64 C63 C62 C61 0.3(6) . . . . ?
C64 C63 C66 C68 126.5(6) . . . . ?
C64 C63 C66 C69 0.0(7) . . . . ?
C64 C63 C66 C67 -117.6(5) . . . . ?
C46 C37 C36 C35 179.5(4) . . . . ?
B21 C28 C29 N20 -0.3(4) . . . . ?
B21 C28 C29 C30 -179.0(3) . . . . ?
B21 C28 C33 C32 175.8(3) . . . . ?
B21 C34 C39 C43 -3.0(5) . . . . ?
B21 C34 C39 C38 176.3(3) . . . . ?
B21 C34 C35 C40 4.6(5) . . . . ?
B21 C34 C35 C36 -176.2(3) . . . . ?
B21 C22 C23 N20 -0.9(4) . . . . ?
B21 C22 C23 C24 177.3(3) . . . . ?
B21 C22 C27 C26 -175.2(3) . . . . ?
C77 C74 C73 C72 177.5(4) . . . . ?
C56 C53 C54 C55 -179.5(4) . . . . ?
C92 O91 C94 C95 174.4(10) . . . . ?
C94 O91 C92 C93 175.1(10) . . . . ?
